data_7157213
loop_
_publ_author_name
'Sahoo, Harekrishna'
'Grandhi, Gowri Sankar'
'Ramakrishna, Isai'
'Baidya, Mahiuddin'

_publ_section_title
;
 Metal-free switchable ortho/ipso-cyclization of N-aryl alkynamides:
 divergent synthesis of 3-selenyl quinolin-2-ones and
 azaspiro[4,5]trienones
;
_journal_name_full 'Organic &amp; Biomolecular Chemistry'
_journal_paper_doi 10.1039/C9OB02177A
_journal_year 2019
_chemical_formula_sum 'C22 H17 N O Se'
_chemical_formula_weight 390.32
_space_group_crystal_system monoclinic
_space_group_IT_number 14
_space_group_name_Hall '-P 2ybc'
_space_group_name_H-M_alt 'P 1 21/c 1'
_atom_sites_solution_hydrogens geom
_audit_creation_method SHELXL-2014/7
_audit_update_record
;
2019-10-05 deposited with the CCDC.	2019-11-20 downloaded from the CCDC.
;
_cell_angle_alpha 90
_cell_angle_beta 101.960(13)
_cell_angle_gamma 90
_cell_formula_units_Z 4
_cell_length_a 7.7760(18)
_cell_length_b 15.236(3)
_cell_length_c 15.292(4)
_cell_measurement_reflns_used 2530
_cell_measurement_temperature 296(2)
_cell_measurement_theta_max 21.33
_cell_measurement_theta_min 2.68
_cell_volume 1772.4(7)
_computing_cell_refinement 'Bruker SAINT'
_computing_data_collection 'Bruker APEX2'
_computing_data_reduction 'Bruker SAINT'
_computing_molecular_graphics 'Bruker SHELXTL'
_computing_publication_material 'Bruker SHELXTL'
_computing_structure_refinement 'SHELXL-2014/7 (Sheldrick, 2014)'
_computing_structure_solution 'SHELXS-97 (Sheldrick 2008)'
_diffrn_ambient_temperature 296(2)
_diffrn_measured_fraction_theta_full 0.997
_diffrn_measured_fraction_theta_max 0.997
_diffrn_measurement_device_type 'Bruker APEX-II CCD'
_diffrn_measurement_method '\f and \w scans'
_diffrn_radiation_type MoK\a
_diffrn_radiation_wavelength 0.71073
_diffrn_reflns_av_R_equivalents 0.0639
_diffrn_reflns_av_unetI/netI 0.0805
_diffrn_reflns_Laue_measured_fraction_full 0.997
_diffrn_reflns_Laue_measured_fraction_max 0.997
_diffrn_reflns_limit_h_max 9
_diffrn_reflns_limit_h_min -8
_diffrn_reflns_limit_k_max 18
_diffrn_reflns_limit_k_min -14
_diffrn_reflns_limit_l_max 18
_diffrn_reflns_limit_l_min -18
_diffrn_reflns_number 10555
_diffrn_reflns_point_group_measured_fraction_full 0.997
_diffrn_reflns_point_group_measured_fraction_max 0.997
_diffrn_reflns_theta_full 24.995
_diffrn_reflns_theta_max 24.995
_diffrn_reflns_theta_min 1.908
_exptl_absorpt_coefficient_mu 2.127
_exptl_absorpt_correction_T_max 0.784
_exptl_absorpt_correction_T_min 0.701
_exptl_absorpt_correction_type multi-scan
_exptl_absorpt_process_details 'SADABS V2014/5(Bruker AXS.Inc)'
_exptl_crystal_colour colourless
_exptl_crystal_density_diffrn 1.463
_exptl_crystal_description Block
_exptl_crystal_F_000 792
_exptl_crystal_size_max 0.180
_exptl_crystal_size_mid 0.160
_exptl_crystal_size_min 0.120
_refine_diff_density_max 0.849
_refine_diff_density_min -0.621
_refine_diff_density_rms 0.116
_refine_ls_extinction_coef 0.0050(10)
_refine_ls_extinction_expression Fc^*^=kFc[1+0.001xFc^2^\l^3^/sin(2\q)]^-1/4^
_refine_ls_extinction_method 'SHELXL-2014/7 (Sheldrick 2014'
_refine_ls_goodness_of_fit_ref 1.095
_refine_ls_hydrogen_treatment constr
_refine_ls_matrix_type full
_refine_ls_number_parameters 228
_refine_ls_number_reflns 3113
_refine_ls_number_restraints 0
_refine_ls_restrained_S_all 1.095
_refine_ls_R_factor_all 0.1005
_refine_ls_R_factor_gt 0.0482
_refine_ls_shift/su_max 0.001
_refine_ls_shift/su_mean 0.000
_refine_ls_structure_factor_coef Fsqd
_refine_ls_weighting_details 'w=1/[\s^2^(Fo^2^)+(0.0657P)^2^] where P=(Fo^2^+2Fc^2^)/3'
_refine_ls_weighting_scheme calc
_refine_ls_wR_factor_gt 0.1089
_refine_ls_wR_factor_ref 0.1462
_reflns_Friedel_coverage 0.000
_reflns_number_gt 1905
_reflns_number_total 3113
_reflns_threshold_expression 'I > 2\s(I)'
_cod_data_source_file c9ob02177a2.cif
_cod_data_source_block 1829
_cod_original_sg_symbol_H-M 'P 21/c'
_cod_database_code 7157213
_shelx_shelxl_version_number 2014/7
_shelx_space_group_comment
; 
The symmetry employed for this shelxl refinement is uniquely defined 
by the following loop, which should always be used as a source of 
symmetry information in preference to the above space-group names. 
They are only intended as comments. 
;
_shelx_estimated_absorpt_t_min 0.701
_shelx_estimated_absorpt_t_max 0.784

loop_
_space_group_symop_operation_xyz
'x, y, z'
'-x, y+1/2, -z+1/2'
'-x, -y, -z'
'x, -y-1/2, z-1/2'

loop_
_atom_site_label
_atom_site_type_symbol
_atom_site_fract_x
_atom_site_fract_y
_atom_site_fract_z
_atom_site_U_iso_or_equiv
_atom_site_adp_type
_atom_site_occupancy
_atom_site_site_symmetry_order
_atom_site_calc_flag
_atom_site_refinement_flags_posn
_atom_site_refinement_flags_adp
C1 C 0.8066(7) 0.6996(4) 1.0001(3) 0.0440(14) Uani 1 1 d . .
C2 C 0.7526(7) 0.5419(3) 0.9872(3) 0.0441(14) Uani 1 1 d . .
C3 C 0.7756(8) 0.4585(4) 1.0244(4) 0.0607(17) Uani 1 1 d . .
H3 H 0.8417 0.4517 1.0820 0.073 Uiso 1 1 calc R U
C4 C 0.7032(9) 0.3864(4) 0.9782(4) 0.0682(19) Uani 1 1 d . .
H4 H 0.7200 0.3312 1.0046 0.082 Uiso 1 1 calc R U
C5 C 0.6038(8) 0.3951(4) 0.8912(4) 0.0621(18) Uani 1 1 d . .
H5 H 0.5527 0.3462 0.8598 0.075 Uiso 1 1 calc R U
C6 C 0.5828(8) 0.4765(3) 0.8532(3) 0.0492(15) Uani 1 1 d . .
H6 H 0.5185 0.4820 0.7950 0.059 Uiso 1 1 calc R U
C7 C 0.6548(7) 0.5520(3) 0.8988(3) 0.0415(13) Uani 1 1 d . .
C8 C 0.6341(6) 0.6388(4) 0.8598(3) 0.0394(13) Uani 1 1 d . .
C9 C 0.7070(6) 0.7088(3) 0.9071(3) 0.0377(13) Uani 1 1 d . .
C10 C 0.9157(9) 0.6077(4) 1.1286(3) 0.072(2) Uani 1 1 d . .
H10A H 0.9641 0.6635 1.1498 0.108 Uiso 1 1 calc R U
H10B H 1.0088 0.5655 1.1330 0.108 Uiso 1 1 calc R U
H10C H 0.8345 0.5887 1.1642 0.108 Uiso 1 1 calc R U
C11 C 0.5215(7) 0.6469(3) 0.7675(3) 0.0374(13) Uani 1 1 d . .
C12 C 0.3436(7) 0.6531(3) 0.7568(4) 0.0484(15) Uani 1 1 d . .
H12 H 0.2929 0.6516 0.8067 0.058 Uiso 1 1 calc R U
C13 C 0.2373(8) 0.6617(4) 0.6727(4) 0.0603(18) Uani 1 1 d . .
H13 H 0.1164 0.6679 0.6666 0.072 Uiso 1 1 calc R U
C14 C 0.3095(10) 0.6610(4) 0.5994(4) 0.068(2) Uani 1 1 d . .
H14 H 0.2380 0.6647 0.5427 0.082 Uiso 1 1 calc R U
C15 C 0.4864(11) 0.6547(4) 0.6089(4) 0.067(2) Uani 1 1 d . .
H15 H 0.5353 0.6550 0.5584 0.080 Uiso 1 1 calc R U
C16 C 0.5959(8) 0.6480(4) 0.6930(4) 0.0538(15) Uani 1 1 d . .
H16 H 0.7172 0.6443 0.6989 0.065 Uiso 1 1 calc R U
C17 C 0.9017(7) 0.8653(3) 0.8692(3) 0.0414(13) Uani 1 1 d . .
C18 C 0.9359(8) 0.9509(4) 0.8914(4) 0.0627(17) Uani 1 1 d . .
H18 H 0.8481 0.9852 0.9069 0.075 Uiso 1 1 calc R U
C19 C 1.0967(9) 0.9878(4) 0.8913(5) 0.072(2) Uani 1 1 d . .
H19 H 1.1175 1.0466 0.9061 0.087 Uiso 1 1 calc R U
C20 C 1.2278(9) 0.9361(4) 0.8689(4) 0.0642(18) Uani 1 1 d . .
H20 H 1.3377 0.9599 0.8683 0.077 Uiso 1 1 calc R U
C21 C 1.1942(8) 0.8507(5) 0.8478(4) 0.0627(18) Uani 1 1 d . .
H21 H 1.2826 0.8161 0.8331 0.075 Uiso 1 1 calc R U
C22 C 1.0325(8) 0.8133(4) 0.8477(4) 0.0516(15) Uani 1 1 d . .
H22 H 1.0119 0.7544 0.8334 0.062 Uiso 1 1 calc R U
N1 N 0.8226(6) 0.6158(3) 1.0340(3) 0.0477(12) Uani 1 1 d . .
O1 O 0.8709(5) 0.7634(3) 1.0442(2) 0.0632(12) Uani 1 1 d . .
Se1 Se 0.66732(7) 0.82431(4) 0.86145(4) 0.0507(3) Uani 1 1 d . .

loop_
_atom_site_aniso_label
_atom_site_aniso_U_11
_atom_site_aniso_U_22
_atom_site_aniso_U_33
_atom_site_aniso_U_23
_atom_site_aniso_U_13
_atom_site_aniso_U_12
C1 0.038(3) 0.048(3) 0.042(3) -0.002(3) -0.001(2) 0.001(3)
C2 0.045(3) 0.045(3) 0.040(3) -0.001(3) 0.002(3) 0.000(3)
C3 0.067(4) 0.066(4) 0.045(3) 0.011(3) 0.002(3) 0.003(3)
C4 0.086(5) 0.056(4) 0.061(4) 0.009(3) 0.011(4) 0.010(4)
C5 0.073(5) 0.050(4) 0.061(4) 0.003(3) 0.010(3) -0.004(3)
C6 0.056(4) 0.045(3) 0.043(3) -0.005(3) 0.001(3) 0.005(3)
C7 0.038(3) 0.049(3) 0.036(3) 0.002(2) 0.007(2) 0.000(3)
C8 0.034(3) 0.047(3) 0.036(3) 0.002(2) 0.004(2) 0.007(2)
C9 0.030(3) 0.041(3) 0.038(3) -0.005(2) 0.000(2) -0.007(2)
C10 0.085(5) 0.081(5) 0.037(3) 0.006(3) -0.016(3) -0.003(4)
C11 0.040(3) 0.037(3) 0.032(3) -0.003(2) -0.001(2) 0.000(2)
C12 0.046(4) 0.048(3) 0.047(3) -0.004(3) -0.001(3) 0.000(3)
C13 0.053(4) 0.050(4) 0.066(4) 0.002(3) -0.016(3) -0.005(3)
C14 0.092(6) 0.050(4) 0.047(4) 0.003(3) -0.022(4) -0.004(4)
C15 0.116(6) 0.054(4) 0.029(3) 0.002(3) 0.011(4) 0.000(4)
C16 0.056(4) 0.063(4) 0.045(3) -0.003(3) 0.014(3) 0.001(3)
C17 0.042(3) 0.045(3) 0.034(3) -0.003(2) 0.000(2) -0.007(3)
C18 0.050(4) 0.050(4) 0.093(5) -0.008(3) 0.029(3) -0.003(3)
C19 0.074(5) 0.044(4) 0.102(6) -0.006(4) 0.022(4) -0.008(4)
C20 0.054(4) 0.061(4) 0.077(4) 0.006(3) 0.013(3) -0.019(4)
C21 0.043(4) 0.078(5) 0.069(4) -0.006(3) 0.015(3) -0.001(3)
C22 0.046(4) 0.051(4) 0.056(4) -0.006(3) 0.005(3) 0.004(3)
N1 0.045(3) 0.058(3) 0.034(2) 0.002(2) -0.005(2) -0.001(2)
O1 0.068(3) 0.061(3) 0.051(2) -0.011(2) -0.010(2) -0.012(2)
Se1 0.0370(4) 0.0459(4) 0.0636(4) 0.0011(3) -0.0023(3) 0.0025(3)

loop_
_atom_type_symbol
_atom_type_description
_atom_type_scat_dispersion_real
_atom_type_scat_dispersion_imag
_atom_type_scat_source
C C 0.0033 0.0016 'International Tables Vol C Tables 4.2.6.8 and 6.1.1.4'
H H 0.0000 0.0000 'International Tables Vol C Tables 4.2.6.8 and 6.1.1.4'
N N 0.0061 0.0033 'International Tables Vol C Tables 4.2.6.8 and 6.1.1.4'
O O 0.0106 0.0060 'International Tables Vol C Tables 4.2.6.8 and 6.1.1.4'
Se Se -0.0929 2.2259 'International Tables Vol C Tables 4.2.6.8 and 6.1.1.4'

loop_
_geom_angle_atom_site_label_1
_geom_angle_atom_site_label_2
_geom_angle_atom_site_label_3
_geom_angle
O1 C1 N1 122.2(4)
O1 C1 C9 121.7(5)
N1 C1 C9 116.1(4)
N1 C2 C3 122.0(4)
N1 C2 C7 118.8(5)
C3 C2 C7 119.2(5)
C4 C3 C2 121.4(5)
C4 C3 H3 119.3
C2 C3 H3 119.3
C3 C4 C5 120.2(6)
C3 C4 H4 119.9
C5 C4 H4 119.9
C6 C5 C4 119.0(5)
C6 C5 H5 120.5
C4 C5 H5 120.5
C5 C6 C7 122.3(5)
C5 C6 H6 118.9
C7 C6 H6 118.9
C6 C7 C2 117.8(5)
C6 C7 C8 123.2(4)
C2 C7 C8 119.0(5)
C9 C8 C7 120.4(4)
C9 C8 C11 122.5(5)
C7 C8 C11 117.1(4)
C8 C9 C1 121.3(5)
C8 C9 Se1 121.3(4)
C1 C9 Se1 117.1(4)
N1 C10 H10A 109.5
N1 C10 H10B 109.5
H10A C10 H10B 109.5
N1 C10 H10C 109.5
H10A C10 H10C 109.5
H10B C10 H10C 109.5
C12 C11 C16 119.2(5)
C12 C11 C8 119.9(5)
C16 C11 C8 120.9(5)
C11 C12 C13 121.0(6)
C11 C12 H12 119.5
C13 C12 H12 119.5
C14 C13 C12 119.9(6)
C14 C13 H13 120.1
C12 C13 H13 120.1
C13 C14 C15 119.8(6)
C13 C14 H14 120.1
C15 C14 H14 120.1
C14 C15 C16 121.2(6)
C14 C15 H15 119.4
C16 C15 H15 119.4
C11 C16 C15 118.9(6)
C11 C16 H16 120.6
C15 C16 H16 120.6
C18 C17 C22 119.6(5)
C18 C17 Se1 117.7(4)
C22 C17 Se1 122.6(4)
C17 C18 C19 121.7(6)
C17 C18 H18 119.2
C19 C18 H18 119.2
C18 C19 C20 119.0(6)
C18 C19 H19 120.5
C20 C19 H19 120.5
C21 C20 C19 119.3(6)
C21 C20 H20 120.3
C19 C20 H20 120.3
C20 C21 C22 121.9(6)
C20 C21 H21 119.1
C22 C21 H21 119.1
C21 C22 C17 118.6(5)
C21 C22 H22 120.7
C17 C22 H22 120.7
C1 N1 C2 124.5(4)
C1 N1 C10 115.7(4)
C2 N1 C10 119.7(4)
C9 Se1 C17 101.6(2)

loop_
_geom_bond_atom_site_label_1
_geom_bond_atom_site_label_2
_geom_bond_distance
C1 O1 1.229(6)
C1 N1 1.373(6)
C1 C9 1.478(6)
C2 N1 1.384(6)
C2 C3 1.389(7)
C2 C7 1.416(6)
C3 C4 1.363(8)
C3 H3 0.9300
C4 C5 1.399(7)
C4 H4 0.9300
C5 C6 1.366(7)
C5 H5 0.9300
C6 C7 1.400(7)
C6 H6 0.9300
C7 C8 1.446(7)
C8 C9 1.346(7)
C8 C11 1.504(6)
C9 Se1 1.895(5)
C10 N1 1.483(6)
C10 H10A 0.9600
C10 H10B 0.9600
C10 H10C 0.9600
C11 C12 1.362(7)
C11 C16 1.381(7)
C12 C13 1.382(7)
C12 H12 0.9300
C13 C14 1.354(9)
C13 H13 0.9300
C14 C15 1.356(10)
C14 H14 0.9300
C15 C16 1.391(7)
C15 H15 0.9300
C16 H16 0.9300
C17 C18 1.359(7)
C17 C22 1.381(8)
C17 Se1 1.907(5)
C18 C19 1.371(8)
C18 H18 0.9300
C19 C20 1.387(9)
C19 H19 0.9300
C20 C21 1.353(8)
C20 H20 0.9300
C21 C22 1.380(8)
C21 H21 0.9300
C22 H22 0.9300

loop_
_geom_torsion_atom_site_label_1
_geom_torsion_atom_site_label_2
_geom_torsion_atom_site_label_3
_geom_torsion_atom_site_label_4
_geom_torsion
N1 C2 C3 C4 178.8(6)
C7 C2 C3 C4 -1.2(10)
C2 C3 C4 C5 0.2(11)
C3 C4 C5 C6 1.0(10)
C4 C5 C6 C7 -1.2(10)
C5 C6 C7 C2 0.2(9)
C5 C6 C7 C8 -179.9(6)
N1 C2 C7 C6 -179.0(5)
C3 C2 C7 C6 1.0(8)
N1 C2 C7 C8 1.1(8)
C3 C2 C7 C8 -178.9(5)
C6 C7 C8 C9 -179.8(5)
C2 C7 C8 C9 0.0(8)
C6 C7 C8 C11 3.2(8)
C2 C7 C8 C11 -177.0(5)
C7 C8 C9 C1 -1.2(8)
C11 C8 C9 C1 175.6(5)
C7 C8 C9 Se1 -175.1(4)
C11 C8 C9 Se1 1.7(7)
O1 C1 C9 C8 -178.7(5)
N1 C1 C9 C8 1.3(8)
O1 C1 C9 Se1 -4.6(7)
N1 C1 C9 Se1 175.4(4)
C9 C8 C11 C12 -93.6(6)
C7 C8 C11 C12 83.3(6)
C9 C8 C11 C16 86.5(7)
C7 C8 C11 C16 -96.6(6)
C16 C11 C12 C13 -0.9(8)
C8 C11 C12 C13 179.2(5)
C11 C12 C13 C14 2.2(8)
C12 C13 C14 C15 -2.1(9)
C13 C14 C15 C16 0.7(9)
C12 C11 C16 C15 -0.5(8)
C8 C11 C16 C15 179.4(5)
C14 C15 C16 C11 0.6(9)
C22 C17 C18 C19 1.3(9)
Se1 C17 C18 C19 -174.6(5)
C17 C18 C19 C20 -0.6(10)
C18 C19 C20 C21 -0.2(10)
C19 C20 C21 C22 0.3(9)
C20 C21 C22 C17 0.4(9)
C18 C17 C22 C21 -1.1(8)
Se1 C17 C22 C21 174.5(4)
O1 C1 N1 C2 179.9(5)
C9 C1 N1 C2 -0.1(8)
O1 C1 N1 C10 2.6(8)
C9 C1 N1 C10 -177.3(5)
C3 C2 N1 C1 178.9(6)
C7 C2 N1 C1 -1.1(8)
C3 C2 N1 C10 -4.0(9)
C7 C2 N1 C10 176.1(5)
C8 C9 Se1 C17 -124.9(5)
C1 C9 Se1 C17 61.0(4)
